data_7700208
loop_
_publ_author_name
'Xu, Ruoyu'
'Hua, Linyan'
'Li, Xiang'
'Yao, Yingming'
'Leng, Xuebing'
'Chen, Yaofeng'

_publ_section_title
;
 Rare-earth/zinc heterometallic complexes containing both
 alkoxy-amino-bis(phenolato) and chiral salen ligands: synthesis and
 catalytic application for copolymerization of CO<sub>2</sub> with
 cyclohexene oxide.
;
_journal_issue 28
_journal_name_full 'Dalton transactions (Cambridge, England : 2003)'
_journal_page_first 10565
_journal_page_last 10573
_journal_paper_doi 10.1039/c9dt00064j
_journal_volume 48
_journal_year 2019
_chemical_absolute_configuration rmad
_chemical_formula_moiety 'C59 H89 N4 O5 Si2 Y Zn, C6 H6'
_chemical_formula_sum 'C65 H95 N4 O5 Si2 Y Zn'
_chemical_formula_weight 1222.90
_space_group_crystal_system monoclinic
_space_group_IT_number 4
_space_group_name_Hall 'P 2yb'
_space_group_name_H-M_alt 'P 1 21 1'
_symmetry_space_group_name_Hall 'P 2yb'
_symmetry_space_group_name_H-M 'P 1 21 1'
_atom_sites_solution_hydrogens geom
_atom_sites_solution_primary dual
_audit_creation_date 2018-03-01
_audit_creation_method
;
Olex2 1.2
(compiled 2017.08.10 svn.r3458 for OlexSys, GUI svn.r5381)
;
_audit_update_record
;
2018-09-27 deposited with the CCDC.    2019-06-05 downloaded from the CCDC.
;
_cell_angle_alpha 90
_cell_angle_beta 108.3420(10)
_cell_angle_gamma 90
_cell_formula_units_Z 2
_cell_length_a 10.3789(3)
_cell_length_b 25.7640(7)
_cell_length_c 15.3261(4)
_cell_measurement_reflns_used 9017
_cell_measurement_temperature 170(2)
_cell_measurement_theta_max 54.81
_cell_measurement_theta_min 3.90
_cell_volume 3890.02(19)
_computing_cell_refinement 'SAINT v8.37A (Bruker, 2015)'
_computing_data_reduction 'SAINT v8.37A (Bruker, 2015)'
_computing_molecular_graphics 'Olex2 (Dolomanov et al., 2009)'
_computing_publication_material 'Olex2 (Dolomanov et al., 2009)'
_computing_structure_refinement 'ShelXL (Sheldrick, 2015)'
_computing_structure_solution 'ShelXT (Sheldrick, 2015)'
_diffrn_ambient_temperature 169.99
_diffrn_measured_fraction_theta_full 0.997
_diffrn_measured_fraction_theta_max 0.996
_diffrn_measurement_device_type 'Bruker D8 Venture'
_diffrn_measurement_method '\f and \w scans'
_diffrn_radiation_type GaK\a
_diffrn_radiation_wavelength 1.34139
_diffrn_reflns_av_R_equivalents 0.0820
_diffrn_reflns_av_unetI/netI 0.0888
_diffrn_reflns_Laue_measured_fraction_full 0.997
_diffrn_reflns_Laue_measured_fraction_max 0.996
_diffrn_reflns_limit_h_max 12
_diffrn_reflns_limit_h_min -12
_diffrn_reflns_limit_k_max 31
_diffrn_reflns_limit_k_min -31
_diffrn_reflns_limit_l_max 18
_diffrn_reflns_limit_l_min -18
_diffrn_reflns_number 41757
_diffrn_reflns_point_group_measured_fraction_full 0.998
_diffrn_reflns_point_group_measured_fraction_max 0.996
_diffrn_reflns_theta_full 53.594
_diffrn_reflns_theta_max 54.926
_diffrn_reflns_theta_min 2.984
_diffrn_standards_number 0
_exptl_absorpt_coefficient_mu 1.297
_exptl_absorpt_correction_T_max 0.7508
_exptl_absorpt_correction_T_min 0.4319
_exptl_absorpt_correction_type multi-scan
_exptl_absorpt_process_details
'SADABS-2016/2 (Bruker,2016/2) was used for absorption correction. wR2(int) was 0.1663 before and 0.0999 after correction. The Ratio of minimum to maximum transmission is 0.5753. The \l/2 correction factor is Not present.'
_exptl_crystal_colour colourless
_exptl_crystal_colour_primary colourless
_exptl_crystal_density_diffrn 1.044
_exptl_crystal_description block
_exptl_crystal_F_000 1300
_exptl_crystal_size_max 0.15
_exptl_crystal_size_mid 0.1
_exptl_crystal_size_min 0.05
_refine_diff_density_max 0.655
_refine_diff_density_min -1.007
_refine_diff_density_rms 0.069
_refine_ls_abs_structure_details
;
 Refined as an inversion twin.
;
_refine_ls_abs_structure_Flack 0.113(19)
_refine_ls_extinction_method none
_refine_ls_goodness_of_fit_ref 1.008
_refine_ls_hydrogen_treatment constr
_refine_ls_matrix_type full
_refine_ls_number_parameters 723
_refine_ls_number_reflns 14566
_refine_ls_number_restraints 1
_refine_ls_restrained_S_all 1.008
_refine_ls_R_factor_all 0.0723
_refine_ls_R_factor_gt 0.0557
_refine_ls_shift/su_max 0.033
_refine_ls_shift/su_mean 0.000
_refine_ls_structure_factor_coef Fsqd
_refine_ls_weighting_details 'w=1/[\s^2^(Fo^2^)+(0.0719P)^2^] where P=(Fo^2^+2Fc^2^)/3'
_refine_ls_weighting_scheme calc
_refine_ls_wR_factor_gt 0.1305
_refine_ls_wR_factor_ref 0.1419
_reflns_Friedel_coverage 0.954
_reflns_Friedel_fraction_full 0.998
_reflns_Friedel_fraction_max 0.997
_reflns_number_gt 11687
_reflns_number_total 14566
_reflns_threshold_expression 'I > 2\s(I)'
_cod_data_source_file c9dt00064j2.cif
_cod_data_source_block mjl18087_0m
_cod_depositor_comments 'Adding full bibliography for 7700208--7700212.cif.'
_cod_database_code 7700208
_shelx_shelxl_version_number 2017/1
_shelx_space_group_comment
;
The symmetry employed for this shelxl refinement is uniquely defined
by the following loop, which should always be used as a source of
symmetry information in preference to the above space-group names.
They are only intended as comments.
;
_shelx_estimated_absorpt_t_max 0.938
_shelx_estimated_absorpt_t_min 0.829
_olex2_refinement_description
;
1. Twinned data refinement
 Scales: 0.887(19)
 0.113(19)
2. Fixed Uiso
 At 1.2 times of:
  All C(H) groups, All C(H,H) groups, All Si(H) groups
 At 1.5 times of:
  All C(H,H,H) groups
3.a Ternary CH refined with riding coordinates:
 Si1(H1), Si2(H2), C8(H8), C13(H13)
3.b Secondary CH2 refined with riding coordinates:
 C9(H9A,H9B), C10(H10A,H10B), C11(H11A,H11B), C12(H12A,H12B), C29(H29A,H29B),
 C30(H30A,H30B), C45(H45A,H45B), C46(H46A,H46B)
3.c Aromatic/amide H refined with riding coordinates:
 C3(H3), C4(H4), C5(H5), C7(H7), C14(H14), C18(H18), C19(H19), C20(H20),
 C25(H25), C27(H27), C34(H34), C36(H36), C60(H60), C61(H61), C62(H62), C63(H63),
  C64(H64), C65(H65)
3.d Idealised Me refined as rotating group:
 C21(H21A,H21B,H21C), C22(H22A,H22B,H22C), C38(H38A,H38B,H38C), C39(H39A,H39B,
 H39C), C40(H40A,H40B,H40C), C42(H42A,H42B,H42C), C43(H43A,H43B,H43C), C44(H44A,
 H44B,H44C), C47(H47A,H47B,H47C), C49(H49A,H49B,H49C), C50(H50A,H50B,H50C),
 C51(H51A,H51B,H51C), C53(H53A,H53B,H53C), C54(H54A,H54B,H54C), C55(H55A,H55B,
 H55C), C56(H56A,H56B,H56C), C57(H57A,H57B,H57C), C58(H58A,H58B,H58C), C59(H59A,
 H59B,H59C)
;
_olex2_submission_special_instructions 'No special instructions were received'

loop_
_space_group_symop_operation_xyz
'x, y, z'
'-x, y+1/2, -z'

loop_
_atom_site_label
_atom_site_type_symbol
_atom_site_fract_x
_atom_site_fract_y
_atom_site_fract_z
_atom_site_U_iso_or_equiv
_atom_site_adp_type
_atom_site_occupancy
_atom_site_site_symmetry_order
_atom_site_calc_flag
_atom_site_refinement_flags_posn
Y1 Y 0.18217(5) 0.49649(2) 0.41882(3) 0.03348(15) Uani 1 1 d .
Zn1 Zn 0.24280(9) 0.60690(3) 0.31499(6) 0.0382(2) Uani 1 1 d .
Si1 Si 0.3875(2) 0.54174(9) 0.20972(14) 0.0486(5) Uani 1 1 d .
H1 H 0.348536 0.516325 0.243912 0.058 Uiso 1 1 calc R
Si2 Si 0.2564(2) 0.64229(9) 0.12321(16) 0.0562(6) Uani 1 1 d .
H2 H 0.232521 0.674955 0.149818 0.067 Uiso 1 1 calc R
O1 O 0.0941(4) 0.54528(17) 0.2911(3) 0.0391(10) Uani 1 1 d .
O2 O 0.3442(4) 0.55735(17) 0.4272(3) 0.0375(10) Uani 1 1 d .
O3 O 0.2456(4) 0.47736(18) 0.5627(3) 0.0422(11) Uani 1 1 d .
O4 O 0.1855(4) 0.42171(17) 0.3601(3) 0.0410(11) Uani 1 1 d .
O5 O 0.0472(5) 0.56017(18) 0.4705(3) 0.0468(12) Uani 1 1 d .
N1 N 0.0784(5) 0.6564(2) 0.3091(4) 0.0415(13) Uani 1 1 d .
N2 N 0.3364(6) 0.6666(2) 0.4056(4) 0.0462(14) Uani 1 1 d .
N3 N -0.0305(5) 0.4570(2) 0.4301(4) 0.0343(12) Uani 1 1 d .
N4 N 0.3060(6) 0.5991(2) 0.2098(4) 0.0476(15) Uani 1 1 d .
C1 C -0.0193(7) 0.5529(3) 0.2195(4) 0.0384(15) Uani 1 1 d .
C2 C -0.0642(7) 0.5141(3) 0.1519(5) 0.0422(16) Uani 1 1 d .
C3 C -0.1860(7) 0.5217(4) 0.0835(5) 0.055(2) Uani 1 1 d .
H3 H -0.217922 0.495377 0.038379 0.066 Uiso 1 1 calc R
C4 C -0.2646(8) 0.5664(4) 0.0775(5) 0.063(2) Uani 1 1 d .
H4 H -0.349714 0.569479 0.030644 0.075 Uiso 1 1 calc R
C5 C -0.2185(7) 0.6056(4) 0.1394(6) 0.060(2) Uani 1 1 d .
H5 H -0.270203 0.636508 0.135028 0.072 Uiso 1 1 calc R
C6 C -0.0930(7) 0.5999(3) 0.2101(5) 0.0470(17) Uani 1 1 d .
C7 C -0.0467(7) 0.6465(3) 0.2643(5) 0.0507(18) Uani 1 1 d .
H7 H -0.113056 0.671346 0.266819 0.061 Uiso 1 1 calc R
C8 C 0.1151(7) 0.7066(3) 0.3577(6) 0.0476(18) Uani 1 1 d .
H8 H 0.105551 0.702069 0.420166 0.057 Uiso 1 1 calc R
C9 C 0.0311(8) 0.7523(3) 0.3148(7) 0.062(2) Uani 1 1 d .
H9A H -0.064598 0.746076 0.311037 0.074 Uiso 1 1 calc R
H9B H 0.034748 0.757110 0.251492 0.074 Uiso 1 1 calc R
C10 C 0.0830(10) 0.8013(3) 0.3711(8) 0.076(3) Uani 1 1 d .
H10A H 0.070404 0.797762 0.432260 0.092 Uiso 1 1 calc R
H10B H 0.029101 0.831514 0.339824 0.092 Uiso 1 1 calc R
C11 C 0.2340(10) 0.8110(3) 0.3835(8) 0.078(3) Uani 1 1 d .
H11A H 0.246624 0.817181 0.322996 0.093 Uiso 1 1 calc R
H11B H 0.265907 0.842052 0.422319 0.093 Uiso 1 1 calc R
C12 C 0.3142(8) 0.7643(3) 0.4283(6) 0.0541(19) Uani 1 1 d .
H12A H 0.304708 0.759431 0.490102 0.065 Uiso 1 1 calc R
H12B H 0.411430 0.770098 0.436035 0.065 Uiso 1 1 calc R
C13 C 0.2656(7) 0.7158(3) 0.3711(6) 0.0497(18) Uani 1 1 d .
H13 H 0.274883 0.722298 0.309003 0.060 Uiso 1 1 calc R
C14 C 0.4394(7) 0.6642(3) 0.4773(5) 0.0415(16) Uani 1 1 d .
H14 H 0.470462 0.695924 0.508295 0.050 Uiso 1 1 calc R
C15 C 0.5135(7) 0.6180(3) 0.5163(5) 0.0393(15) Uani 1 1 d .
C16 C 0.4702(6) 0.5675(3) 0.4871(5) 0.0397(15) Uani 1 1 d .
C17 C 0.5567(7) 0.5251(3) 0.5221(5) 0.0441(17) Uani 1 1 d .
C18 C 0.6818(6) 0.5344(3) 0.5912(5) 0.0440(16) Uani 1 1 d .
H18 H 0.739364 0.505896 0.616857 0.053 Uiso 1 1 calc R
C19 C 0.7218(7) 0.5834(3) 0.6217(5) 0.0485(18) Uani 1 1 d .
H19 H 0.805780 0.588862 0.668664 0.058 Uiso 1 1 calc R
C20 C 0.6389(7) 0.6252(3) 0.5839(5) 0.0454(17) Uani 1 1 d .
H20 H 0.667922 0.659360 0.604301 0.054 Uiso 1 1 calc R
C21 C 0.5147(7) 0.4706(3) 0.4876(5) 0.0470(18) Uani 1 1 d .
H21A H 0.445558 0.457966 0.513551 0.070 Uiso 1 1 calc GR
H21B H 0.593986 0.447684 0.506433 0.070 Uiso 1 1 calc GR
H21C H 0.477443 0.471016 0.420336 0.070 Uiso 1 1 calc GR
C22 C 0.0220(8) 0.4676(3) 0.1511(5) 0.0519(19) Uani 1 1 d .
H22A H 0.109761 0.478964 0.146542 0.078 Uiso 1 1 calc GR
H22B H -0.023802 0.445633 0.098255 0.078 Uiso 1 1 calc GR
H22C H 0.036406 0.447840 0.207997 0.078 Uiso 1 1 calc GR
C23 C 0.1825(7) 0.4719(3) 0.6274(4) 0.0412(16) Uani 1 1 d .
C24 C 0.2463(6) 0.4891(3) 0.7189(5) 0.0475(17) Uani 1 1 d .
C25 C 0.1734(7) 0.4822(3) 0.7811(5) 0.050(2) Uani 1 1 d .
H25 H 0.212884 0.494411 0.842190 0.060 Uiso 1 1 calc R
C26 C 0.0440(7) 0.4581(3) 0.7581(5) 0.0446(17) Uani 1 1 d .
C27 C -0.0095(7) 0.4399(2) 0.6698(5) 0.0378(15) Uani 1 1 d .
H27 H -0.094539 0.422568 0.652350 0.045 Uiso 1 1 calc R
C28 C 0.0588(6) 0.4465(2) 0.6046(4) 0.0355(14) Uani 1 1 d .
C29 C -0.0016(7) 0.4215(3) 0.5115(5) 0.0399(15) Uani 1 1 d .
H29A H 0.061240 0.394037 0.504667 0.048 Uiso 1 1 calc R
H29B H -0.087540 0.404342 0.510254 0.048 Uiso 1 1 calc R
C30 C -0.0937(6) 0.4254(3) 0.3462(5) 0.0404(16) Uani 1 1 d .
H30A H -0.102999 0.447609 0.291863 0.048 Uiso 1 1 calc R
H30B H -0.186436 0.415785 0.345397 0.048 Uiso 1 1 calc R
C31 C -0.0201(7) 0.3760(3) 0.3353(4) 0.0378(15) Uani 1 1 d .
C32 C 0.1165(7) 0.3774(3) 0.3366(4) 0.0402(15) Uani 1 1 d .
C33 C 0.1740(8) 0.3320(3) 0.3153(5) 0.0460(17) Uani 1 1 d .
C34 C 0.0932(8) 0.2875(3) 0.2949(5) 0.0522(19) Uani 1 1 d .
H34 H 0.132262 0.257250 0.278099 0.063 Uiso 1 1 calc R
C35 C -0.0384(8) 0.2836(3) 0.2971(5) 0.0487(18) Uani 1 1 d .
C36 C -0.0942(7) 0.3302(3) 0.3161(5) 0.0441(16) Uani 1 1 d .
H36 H -0.185871 0.330366 0.315782 0.053 Uiso 1 1 calc R
C37 C -0.1211(9) 0.2340(3) 0.2756(6) 0.063(2) Uani 1 1 d .
C38 C -0.1866(10) 0.2244(4) 0.3516(7) 0.075(3) Uani 1 1 d .
H38A H -0.115347 0.219184 0.410536 0.113 Uiso 1 1 calc GR
H38B H -0.244315 0.193480 0.336535 0.113 Uiso 1 1 calc GR
H38C H -0.241880 0.254545 0.356108 0.113 Uiso 1 1 calc GR
C39 C -0.2426(14) 0.2416(5) 0.1834(7) 0.126(6) Uani 1 1 d .
H39A H -0.301057 0.269898 0.191100 0.189 Uiso 1 1 calc GR
H39B H -0.295614 0.209430 0.168634 0.189 Uiso 1 1 calc GR
H39C H -0.206391 0.250025 0.133271 0.189 Uiso 1 1 calc GR
C40 C -0.0403(12) 0.1874(3) 0.2687(8) 0.088(3) Uani 1 1 d .
H40A H 0.006375 0.193732 0.223182 0.132 Uiso 1 1 calc GR
H40B H -0.100909 0.157458 0.249604 0.132 Uiso 1 1 calc GR
H40C H 0.026797 0.180332 0.328645 0.132 Uiso 1 1 calc GR
C41 C 0.3214(8) 0.3325(3) 0.3106(6) 0.055(2) Uani 1 1 d .
C42 C 0.4164(10) 0.3433(4) 0.4062(7) 0.078(3) Uani 1 1 d .
H42A H 0.389354 0.375577 0.429389 0.117 Uiso 1 1 calc GR
H42B H 0.509447 0.346686 0.404136 0.117 Uiso 1 1 calc GR
H42C H 0.412002 0.314548 0.447095 0.117 Uiso 1 1 calc GR
C43 C 0.3363(9) 0.3720(3) 0.2428(7) 0.072(3) Uani 1 1 d .
H43A H 0.278127 0.362519 0.181084 0.108 Uiso 1 1 calc GR
H43B H 0.431130 0.373212 0.243815 0.108 Uiso 1 1 calc GR
H43C H 0.309426 0.406183 0.259244 0.108 Uiso 1 1 calc GR
C44 C 0.3637(11) 0.2784(4) 0.2804(9) 0.087(3) Uani 1 1 d .
H44A H 0.363743 0.252208 0.326730 0.131 Uiso 1 1 calc GR
H44B H 0.454838 0.281008 0.274516 0.131 Uiso 1 1 calc GR
H44C H 0.298936 0.268352 0.221097 0.131 Uiso 1 1 calc GR
C45 C -0.1305(6) 0.4978(3) 0.4304(5) 0.0468(15) Uani 1 1 d .
H45A H -0.204203 0.482166 0.449877 0.056 Uiso 1 1 calc R
H45B H -0.171185 0.510874 0.366919 0.056 Uiso 1 1 calc R
C46 C -0.0718(7) 0.5425(3) 0.4922(5) 0.0482(17) Uani 1 1 d .
H46A H -0.139192 0.570931 0.482162 0.058 Uiso 1 1 calc R
H46B H -0.046474 0.531602 0.557294 0.058 Uiso 1 1 calc R
C47 C 0.0991(9) 0.6061(3) 0.5221(6) 0.062(2) Uani 1 1 d .
H47A H 0.105561 0.600660 0.586576 0.092 Uiso 1 1 calc GR
H47B H 0.038017 0.635236 0.497083 0.092 Uiso 1 1 calc GR
H47C H 0.189417 0.613801 0.517787 0.092 Uiso 1 1 calc GR
C48 C -0.0238(8) 0.4511(3) 0.8326(5) 0.054(2) Uani 1 1 d .
C49 C -0.1539(9) 0.4208(4) 0.7985(6) 0.073(3) Uani 1 1 d .
H49A H -0.196389 0.418692 0.847133 0.110 Uiso 1 1 calc GR
H49B H -0.134272 0.385689 0.781434 0.110 Uiso 1 1 calc GR
H49C H -0.215754 0.438167 0.744637 0.110 Uiso 1 1 calc GR
C50 C 0.0738(11) 0.4220(4) 0.9146(6) 0.080(3) Uani 1 1 d .
H50A H 0.074188 0.385035 0.899633 0.120 Uiso 1 1 calc GR
H50B H 0.043691 0.426271 0.968723 0.120 Uiso 1 1 calc GR
H50C H 0.165563 0.436138 0.927680 0.120 Uiso 1 1 calc GR
C51 C -0.0558(12) 0.5052(4) 0.8636(8) 0.099(4) Uani 1 1 d .
H51A H 0.026751 0.526487 0.880783 0.149 Uiso 1 1 calc GR
H51B H -0.088655 0.501597 0.916599 0.149 Uiso 1 1 calc GR
H51C H -0.125700 0.522039 0.813021 0.149 Uiso 1 1 calc GR
C52 C 0.3867(8) 0.5141(4) 0.7512(5) 0.065(3) Uani 1 1 d .
C53 C 0.4893(9) 0.4751(5) 0.7372(6) 0.086(4) Uani 1 1 d .
H53A H 0.496461 0.445587 0.778712 0.129 Uiso 1 1 calc GR
H53B H 0.578093 0.491925 0.750478 0.129 Uiso 1 1 calc GR
H53C H 0.459067 0.462932 0.673401 0.129 Uiso 1 1 calc GR
C54 C 0.4316(10) 0.5308(5) 0.8535(6) 0.093(4) Uani 1 1 d .
H54A H 0.362433 0.553506 0.864213 0.139 Uiso 1 1 calc GR
H54B H 0.518079 0.549478 0.868269 0.139 Uiso 1 1 calc GR
H54C H 0.442804 0.499941 0.892568 0.139 Uiso 1 1 calc GR
C55 C 0.3905(10) 0.5640(4) 0.6985(6) 0.075(3) Uani 1 1 d .
H55A H 0.365271 0.556422 0.632603 0.112 Uiso 1 1 calc GR
H55B H 0.482341 0.578630 0.719573 0.112 Uiso 1 1 calc GR
H55C H 0.326337 0.589129 0.709475 0.112 Uiso 1 1 calc GR
C56 C 0.5744(8) 0.5445(4) 0.2715(6) 0.075(3) Uani 1 1 d .
H56A H 0.615126 0.572473 0.245704 0.113 Uiso 1 1 calc GR
H56B H 0.616058 0.511304 0.264050 0.113 Uiso 1 1 calc GR
H56C H 0.589848 0.551024 0.336957 0.113 Uiso 1 1 calc GR
C57 C 0.3647(10) 0.5130(4) 0.0946(6) 0.075(3) Uani 1 1 d .
H57A H 0.267659 0.508064 0.062482 0.112 Uiso 1 1 calc GR
H57B H 0.411184 0.479446 0.101861 0.112 Uiso 1 1 calc GR
H57C H 0.403073 0.536423 0.058876 0.112 Uiso 1 1 calc GR
C58 C 0.3883(12) 0.6595(6) 0.0708(8) 0.112(5) Uani 1 1 d .
H58A H 0.477553 0.659061 0.118007 0.168 Uiso 1 1 calc GR
H58B H 0.370202 0.694271 0.043765 0.168 Uiso 1 1 calc GR
H58C H 0.387166 0.634273 0.022644 0.168 Uiso 1 1 calc GR
C59 C 0.1065(12) 0.6234(6) 0.0286(8) 0.119(5) Uani 1 1 d .
H59A H 0.115375 0.587191 0.011982 0.179 Uiso 1 1 calc GR
H59B H 0.098263 0.645774 -0.024585 0.179 Uiso 1 1 calc GR
H59C H 0.025357 0.627218 0.047821 0.179 Uiso 1 1 calc GR
C60 C 0.7133(13) 0.6874(6) 0.3991(10) 0.102(4) Uani 1 1 d .
H60 H 0.729565 0.651657 0.413387 0.122 Uiso 1 1 calc R
C61 C 0.7837(12) 0.7240(5) 0.4592(8) 0.086(3) Uani 1 1 d .
H61 H 0.846638 0.712636 0.515502 0.103 Uiso 1 1 calc R
C62 C 0.7696(11) 0.7738(5) 0.4439(8) 0.089(3) Uani 1 1 d .
H62 H 0.823572 0.797622 0.487579 0.107 Uiso 1 1 calc R
C63 C 0.6728(14) 0.7925(5) 0.3614(9) 0.103(4) Uani 1 1 d .
H63 H 0.660579 0.828567 0.348171 0.124 Uiso 1 1 calc R
C64 C 0.5964(13) 0.7546(6) 0.3006(9) 0.111(4) Uani 1 1 d .
H64 H 0.527541 0.764769 0.246065 0.134 Uiso 1 1 calc R
C65 C 0.6227(14) 0.7013(5) 0.3211(9) 0.097(3) Uani 1 1 d .
H65 H 0.575049 0.675612 0.278624 0.117 Uiso 1 1 calc R

loop_
_atom_site_aniso_label
_atom_site_aniso_U_11
_atom_site_aniso_U_22
_atom_site_aniso_U_33
_atom_site_aniso_U_23
_atom_site_aniso_U_13
_atom_site_aniso_U_12
Y1 0.0357(3) 0.0333(3) 0.0324(3) -0.0031(3) 0.0120(2) -0.0033(3)
Zn1 0.0396(5) 0.0364(5) 0.0389(5) -0.0012(4) 0.0129(4) -0.0028(4)
Si1 0.0497(11) 0.0571(13) 0.0413(11) -0.0020(9) 0.0177(10) 0.0046(9)
Si2 0.0628(13) 0.0602(14) 0.0457(12) 0.0101(10) 0.0170(11) -0.0005(11)
O1 0.042(2) 0.039(3) 0.032(2) -0.0050(19) 0.006(2) -0.002(2)
O2 0.031(2) 0.041(3) 0.038(2) -0.003(2) 0.007(2) -0.0014(19)
O3 0.041(2) 0.060(3) 0.031(2) -0.004(2) 0.019(2) -0.009(2)
O4 0.048(3) 0.038(3) 0.041(3) -0.002(2) 0.019(2) -0.004(2)
O5 0.053(3) 0.036(3) 0.062(3) -0.012(2) 0.033(3) -0.006(2)
N1 0.042(3) 0.038(3) 0.044(3) -0.001(3) 0.013(3) 0.000(3)
N2 0.045(3) 0.038(3) 0.056(4) -0.002(3) 0.016(3) -0.004(3)
N3 0.035(3) 0.030(3) 0.036(3) -0.001(2) 0.009(2) 0.001(2)
N4 0.042(3) 0.056(4) 0.046(3) 0.003(3) 0.015(3) -0.006(3)
C1 0.040(3) 0.041(4) 0.033(3) 0.000(3) 0.009(3) -0.005(3)
C2 0.051(4) 0.045(4) 0.032(4) 0.003(3) 0.016(3) -0.007(3)
C3 0.051(4) 0.070(5) 0.036(4) -0.001(4) 0.004(4) -0.016(4)
C4 0.048(4) 0.082(6) 0.044(5) 0.013(4) -0.007(4) -0.012(4)
C5 0.041(4) 0.071(5) 0.058(5) 0.007(4) -0.001(4) -0.002(4)
C6 0.049(4) 0.044(4) 0.049(4) 0.002(3) 0.017(3) -0.006(3)
C7 0.040(4) 0.052(5) 0.058(5) 0.008(4) 0.012(4) 0.003(3)
C8 0.047(4) 0.035(4) 0.061(5) -0.005(3) 0.018(4) -0.004(3)
C9 0.056(5) 0.033(4) 0.089(6) -0.004(4) 0.013(5) 0.001(3)
C10 0.076(6) 0.042(5) 0.098(8) -0.004(5) 0.009(6) 0.002(4)
C11 0.088(7) 0.031(4) 0.104(8) -0.005(5) 0.014(6) 0.004(4)
C12 0.058(4) 0.039(4) 0.059(5) -0.006(4) 0.009(4) -0.003(3)
C13 0.052(4) 0.037(4) 0.058(5) -0.001(3) 0.015(4) -0.009(3)
C14 0.043(4) 0.039(4) 0.043(4) -0.009(3) 0.013(3) -0.012(3)
C15 0.042(4) 0.039(4) 0.040(4) -0.001(3) 0.019(3) -0.006(3)
C16 0.038(3) 0.048(4) 0.037(4) 0.001(3) 0.017(3) 0.000(3)
C17 0.045(4) 0.047(4) 0.047(4) 0.001(3) 0.024(4) 0.001(3)
C18 0.032(3) 0.054(4) 0.047(4) 0.003(3) 0.014(3) 0.001(3)
C19 0.034(3) 0.058(5) 0.050(4) -0.006(4) 0.009(3) -0.008(3)
C20 0.040(4) 0.048(4) 0.044(4) -0.006(3) 0.009(3) -0.013(3)
C21 0.044(4) 0.044(4) 0.059(5) 0.004(4) 0.025(4) -0.004(3)
C22 0.065(5) 0.055(5) 0.037(4) -0.014(4) 0.019(4) -0.010(4)
C23 0.048(4) 0.049(4) 0.031(3) 0.001(3) 0.018(3) -0.002(3)
C24 0.043(3) 0.059(5) 0.044(4) -0.004(4) 0.018(3) -0.010(4)
C25 0.055(4) 0.070(6) 0.028(3) -0.003(3) 0.015(3) -0.007(4)
C26 0.048(4) 0.052(4) 0.040(4) -0.001(3) 0.023(3) 0.000(3)
C27 0.044(4) 0.033(3) 0.039(4) -0.003(3) 0.016(3) -0.002(3)
C28 0.044(4) 0.033(3) 0.034(3) -0.006(3) 0.019(3) 0.000(3)
C29 0.044(4) 0.040(4) 0.039(4) -0.001(3) 0.017(3) -0.004(3)
C30 0.037(3) 0.041(4) 0.041(4) -0.003(3) 0.008(3) -0.004(3)
C31 0.045(4) 0.036(4) 0.030(3) -0.005(3) 0.009(3) -0.005(3)
C32 0.051(4) 0.038(4) 0.033(4) 0.000(3) 0.015(3) 0.002(3)
C33 0.058(4) 0.039(4) 0.038(4) 0.008(3) 0.012(4) 0.007(3)
C34 0.076(5) 0.038(4) 0.044(4) -0.007(3) 0.021(4) -0.003(4)
C35 0.068(5) 0.035(4) 0.040(4) -0.002(3) 0.012(4) -0.013(3)
C36 0.051(4) 0.045(4) 0.035(4) -0.001(3) 0.010(3) -0.003(3)
C37 0.084(6) 0.047(5) 0.052(5) -0.004(4) 0.014(5) -0.019(4)
C38 0.087(7) 0.056(6) 0.087(7) 0.007(5) 0.034(6) -0.015(5)
C39 0.179(13) 0.082(8) 0.065(7) 0.014(6) -0.036(7) -0.077(8)
C40 0.130(9) 0.037(5) 0.105(8) -0.018(5) 0.049(7) -0.019(5)
C41 0.059(5) 0.043(4) 0.067(5) -0.016(4) 0.026(4) 0.003(4)
C42 0.073(6) 0.055(6) 0.106(8) 0.001(5) 0.027(6) 0.020(5)
C43 0.075(6) 0.058(6) 0.096(7) 0.008(5) 0.047(6) 0.010(4)
C44 0.091(7) 0.054(6) 0.129(9) -0.012(6) 0.050(7) 0.007(5)
C45 0.032(3) 0.044(4) 0.068(4) 0.007(4) 0.022(3) 0.006(4)
C46 0.044(4) 0.044(4) 0.061(5) -0.005(4) 0.023(4) 0.004(3)
C47 0.086(6) 0.044(4) 0.062(5) -0.025(4) 0.034(5) -0.026(4)
C48 0.065(5) 0.055(5) 0.054(5) -0.013(4) 0.036(4) -0.009(4)
C49 0.080(6) 0.092(7) 0.065(6) -0.014(5) 0.050(5) -0.033(5)
C50 0.108(8) 0.097(7) 0.043(5) -0.001(5) 0.036(5) -0.019(6)
C51 0.151(10) 0.076(8) 0.114(8) -0.033(6) 0.105(8) -0.019(7)
C52 0.052(4) 0.100(7) 0.041(4) -0.007(4) 0.014(4) -0.022(4)
C53 0.056(5) 0.141(11) 0.048(5) 0.012(6) -0.003(4) -0.021(6)
C54 0.072(6) 0.160(11) 0.042(5) -0.023(6) 0.013(5) -0.049(7)
C55 0.092(7) 0.078(6) 0.060(6) -0.016(5) 0.031(5) -0.042(5)
C56 0.060(5) 0.093(7) 0.071(6) 0.004(5) 0.019(5) 0.006(5)
C57 0.081(6) 0.088(8) 0.055(5) -0.029(5) 0.021(5) -0.004(5)
C58 0.102(8) 0.163(13) 0.073(8) 0.037(8) 0.029(7) -0.022(9)
C59 0.102(8) 0.166(13) 0.068(7) 0.045(8) -0.003(7) -0.025(8)
C60 0.091(8) 0.108(10) 0.119(11) 0.016(9) 0.052(8) 0.001(8)
C61 0.087(7) 0.097(9) 0.074(7) 0.007(7) 0.026(6) -0.006(7)
C62 0.075(7) 0.112(10) 0.083(8) -0.009(7) 0.026(6) -0.009(6)
C63 0.126(10) 0.092(9) 0.098(9) 0.009(7) 0.042(8) -0.006(8)
C64 0.105(9) 0.103(10) 0.101(9) -0.005(8) -0.004(8) -0.012(8)
C65 0.117(10) 0.082(8) 0.093(9) 0.000(7) 0.034(8) -0.011(7)

loop_
_atom_type_symbol
_atom_type_description
_atom_type_scat_dispersion_real
_atom_type_scat_dispersion_imag
_atom_type_scat_source
C C 0.0150 0.0070 'International Tables Vol C Tables 4.2.6.8 and 6.1.1.4'
H H 0.0000 0.0000 'International Tables Vol C Tables 4.2.6.8 and 6.1.1.4'
N N 0.0250 0.0140 'International Tables Vol C Tables 4.2.6.8 and 6.1.1.4'
O O 0.0410 0.0250 'International Tables Vol C Tables 4.2.6.8 and 6.1.1.4'
Si Si 0.2150 0.2490 'International Tables Vol C Tables 4.2.6.8 and 6.1.1.4'
Y Y -0.4654 1.5873 'International Tables Vol C Tables 4.2.6.8 and 6.1.1.4'
Zn Zn -2.8020 0.5460 'International Tables Vol C Tables 4.2.6.8 and 6.1.1.4'

loop_
_geom_angle_atom_site_label_1
_geom_angle_atom_site_label_2
_geom_angle_atom_site_label_3
_geom_angle
O1 Y1 Zn1 38.48(11)
O1 Y1 O2 75.87(15)
O1 Y1 O5 77.94(16)
O1 Y1 N3 99.32(17)
O2 Y1 Zn1 37.80(11)
O2 Y1 O5 90.45(15)
O2 Y1 N3 159.37(16)
O3 Y1 Zn1 128.84(12)
O3 Y1 O1 157.53(16)
O3 Y1 O2 96.77(16)
O3 Y1 O5 80.96(17)
O3 Y1 N3 80.02(16)
O4 Y1 Zn1 121.76(12)
O4 Y1 O1 101.11(17)
O4 Y1 O2 122.50(16)
O4 Y1 O3 100.71(18)
O4 Y1 O5 146.14(16)
O4 Y1 N3 78.00(17)
O5 Y1 Zn1 78.49(11)
O5 Y1 N3 68.93(16)
N3 Y1 Zn1 132.20(12)
O1 Zn1 Y1 40.61(11)
O2 Zn1 Y1 40.75(11)
O2 Zn1 O1 80.90(16)
N1 Zn1 Y1 104.99(16)
N1 Zn1 O1 84.97(19)
N1 Zn1 O2 125.68(19)
N2 Zn1 Y1 114.69(17)
N2 Zn1 O1 143.9(2)
N2 Zn1 O2 84.1(2)
N2 Zn1 N1 77.6(2)
N4 Zn1 Y1 117.54(19)
N4 Zn1 O1 101.2(2)
N4 Zn1 O2 113.5(2)
N4 Zn1 N1 120.7(2)
N4 Zn1 N2 114.9(2)
N4 Si1 H1 106.5
N4 Si1 C56 113.8(4)
N4 Si1 C57 115.6(4)
C56 Si1 H1 106.5
C57 Si1 H1 106.5
C57 Si1 C56 107.3(4)
N4 Si2 H2 106.8
N4 Si2 C58 114.7(5)
N4 Si2 C59 115.0(5)
C58 Si2 H2 106.8
C59 Si2 H2 106.8
C59 Si2 C58 106.4(6)
Zn1 O1 Y1 100.91(17)
C1 O1 Y1 142.9(4)
C1 O1 Zn1 115.1(4)
Zn1 O2 Y1 101.45(17)
C16 O2 Y1 134.8(4)
C16 O2 Zn1 123.5(4)
C23 O3 Y1 135.3(4)
C32 O4 Y1 143.9(4)
C46 O5 Y1 118.7(4)
C47 O5 Y1 125.4(4)
C47 O5 C46 109.5(5)
C7 N1 Zn1 124.7(5)
C7 N1 C8 119.8(6)
C8 N1 Zn1 115.5(4)
C13 N2 Zn1 108.6(4)
C14 N2 Zn1 128.8(5)
C14 N2 C13 122.6(6)
C29 N3 Y1 111.0(4)
C30 N3 Y1 108.9(4)
C30 N3 C29 107.7(5)
C45 N3 Y1 110.4(4)
C45 N3 C29 112.8(5)
C45 N3 C30 105.8(5)
Si1 N4 Zn1 113.0(3)
Si2 N4 Zn1 119.2(3)
Si2 N4 Si1 127.0(4)
O1 C1 C2 119.8(6)
O1 C1 C6 120.9(6)
C2 C1 C6 119.3(6)
C1 C2 C22 120.9(6)
C3 C2 C1 118.0(7)
C3 C2 C22 121.0(7)
C2 C3 H3 118.5
C2 C3 C4 122.9(7)
C4 C3 H3 118.5
C3 C4 H4 120.2
C5 C4 C3 119.7(7)
C5 C4 H4 120.2
C4 C5 H5 120.3
C4 C5 C6 119.4(8)
C6 C5 H5 120.3
C1 C6 C5 120.4(7)
C1 C6 C7 125.3(6)
C5 C6 C7 114.2(7)
N1 C7 C6 124.4(7)
N1 C7 H7 117.8
C6 C7 H7 117.8
N1 C8 H8 107.1
N1 C8 C9 116.5(6)
N1 C8 C13 107.1(6)
C9 C8 H8 107.1
C9 C8 C13 111.5(6)
C13 C8 H8 107.1
C8 C9 H9A 109.5
C8 C9 H9B 109.5
C8 C9 C10 110.5(7)
H9A C9 H9B 108.1
C10 C9 H9A 109.5
C10 C9 H9B 109.5
C9 C10 H10A 109.3
C9 C10 H10B 109.3
C9 C10 C11 111.6(8)
H10A C10 H10B 108.0
C11 C10 H10A 109.3
C11 C10 H10B 109.3
C10 C11 H11A 109.9
C10 C11 H11B 109.9
H11A C11 H11B 108.3
C12 C11 C10 108.9(8)
C12 C11 H11A 109.9
C12 C11 H11B 109.9
C11 C12 H12A 109.4
C11 C12 H12B 109.4
C11 C12 C13 111.1(7)
H12A C12 H12B 108.0
C13 C12 H12A 109.4
C13 C12 H12B 109.4
N2 C13 C8 106.6(6)
N2 C13 C12 117.6(6)
N2 C13 H13 107.4
C8 C13 H13 107.4
C12 C13 C8 110.2(6)
C12 C13 H13 107.4
N2 C14 H14 116.8
N2 C14 C15 126.4(6)
C15 C14 H14 116.8
C16 C15 C14 123.9(6)
C20 C15 C14 116.7(6)
C20 C15 C16 119.3(6)
O2 C16 C15 122.3(6)
O2 C16 C17 118.0(6)
C15 C16 C17 119.7(6)
C16 C17 C18 118.7(7)
C16 C17 C21 120.4(6)
C18 C17 C21 120.9(6)
C17 C18 H18 119.3
C19 C18 C17 121.4(7)
C19 C18 H18 119.3
C18 C19 H19 120.2
C18 C19 C20 119.6(6)
C20 C19 H19 120.2
C15 C20 H20 119.4
C19 C20 C15 121.2(6)
C19 C20 H20 119.4
C17 C21 H21A 109.5
C17 C21 H21B 109.5
C17 C21 H21C 109.5
H21A C21 H21B 109.5
H21A C21 H21C 109.5
H21B C21 H21C 109.5
C2 C22 H22A 109.5
C2 C22 H22B 109.5
C2 C22 H22C 109.5
H22A C22 H22B 109.5
H22A C22 H22C 109.5
H22B C22 H22C 109.5
O3 C23 C24 120.5(6)
O3 C23 C28 119.1(6)
C28 C23 C24 120.3(6)
C23 C24 C52 123.6(6)
C25 C24 C23 116.6(6)
C25 C24 C52 119.8(6)
C24 C25 H25 118.0
C24 C25 C26 123.9(6)
C26 C25 H25 118.0
C25 C26 C48 119.2(6)
C27 C26 C25 116.8(6)
C27 C26 C48 124.0(6)
C26 C27 H27 119.3
C26 C27 C28 121.5(6)
C28 C27 H27 119.3
C23 C28 C27 120.8(6)
C23 C28 C29 121.2(6)
C27 C28 C29 117.9(6)
N3 C29 C28 116.2(5)
N3 C29 H29A 108.2
N3 C29 H29B 108.2
C28 C29 H29A 108.2
C28 C29 H29B 108.2
H29A C29 H29B 107.4
N3 C30 H30A 108.1
N3 C30 H30B 108.1
N3 C30 C31 116.9(5)
H30A C30 H30B 107.3
C31 C30 H30A 108.1
C31 C30 H30B 108.1
C32 C31 C30 121.0(6)
C36 C31 C30 118.1(6)
C36 C31 C32 120.7(6)
O4 C32 C31 118.4(6)
O4 C32 C33 123.1(6)
C33 C32 C31 118.4(6)
C32 C33 C41 120.2(6)
C34 C33 C32 118.0(7)
C34 C33 C41 121.7(6)
C33 C34 H34 117.2
C35 C34 C33 125.7(7)
C35 C34 H34 117.2
C34 C35 C36 114.8(6)
C34 C35 C37 123.6(7)
C36 C35 C37 121.5(7)
C31 C36 C35 122.3(7)
C31 C36 H36 118.9
C35 C36 H36 118.9
C35 C37 C38 109.0(7)
C35 C37 C39 109.1(7)
C38 C37 C39 106.1(9)
C40 C37 C35 113.7(8)
C40 C37 C38 108.6(8)
C40 C37 C39 110.1(9)
C37 C38 H38A 109.5
C37 C38 H38B 109.5
C37 C38 H38C 109.5
H38A C38 H38B 109.5
H38A C38 H38C 109.5
H38B C38 H38C 109.5
C37 C39 H39A 109.5
C37 C39 H39B 109.5
C37 C39 H39C 109.5
H39A C39 H39B 109.5
H39A C39 H39C 109.5
H39B C39 H39C 109.5
C37 C40 H40A 109.5
C37 C40 H40B 109.5
C37 C40 H40C 109.5
H40A C40 H40B 109.5
H40A C40 H40C 109.5
H40B C40 H40C 109.5
C33 C41 C44 112.1(7)
C42 C41 C33 107.9(7)
C42 C41 C44 106.9(7)
C43 C41 C33 110.9(7)
C43 C41 C42 111.7(8)
C43 C41 C44 107.4(7)
C41 C42 H42A 109.5
C41 C42 H42B 109.5
C41 C42 H42C 109.5
H42A C42 H42B 109.5
H42A C42 H42C 109.5
H42B C42 H42C 109.5
C41 C43 H43A 109.5
C41 C43 H43B 109.5
C41 C43 H43C 109.5
H43A C43 H43B 109.5
H43A C43 H43C 109.5
H43B C43 H43C 109.5
C41 C44 H44A 109.5
C41 C44 H44B 109.5
C41 C44 H44C 109.5
H44A C44 H44B 109.5
H44A C44 H44C 109.5
H44B C44 H44C 109.5
N3 C45 H45A 108.8
N3 C45 H45B 108.8
N3 C45 C46 113.8(5)
H45A C45 H45B 107.7
C46 C45 H45A 108.8
C46 C45 H45B 108.8
O5 C46 C45 107.7(5)
O5 C46 H46A 110.2
O5 C46 H46B 110.2
C45 C46 H46A 110.2
C45 C46 H46B 110.2
H46A C46 H46B 108.5
O5 C47 H47A 109.5
O5 C47 H47B 109.5
O5 C47 H47C 109.5
H47A C47 H47B 109.5
H47A C47 H47C 109.5
H47B C47 H47C 109.5
C26 C48 C50 109.1(7)
C26 C48 C51 108.6(7)
C49 C48 C26 112.0(6)
C49 C48 C50 108.5(8)
C49 C48 C51 108.7(7)
C50 C48 C51 109.9(8)
C48 C49 H49A 109.5
C48 C49 H49B 109.5
C48 C49 H49C 109.5
H49A C49 H49B 109.5
H49A C49 H49C 109.5
H49B C49 H49C 109.5
C48 C50 H50A 109.5
C48 C50 H50B 109.5
C48 C50 H50C 109.5
H50A C50 H50B 109.5
H50A C50 H50C 109.5
H50B C50 H50C 109.5
C48 C51 H51A 109.5
C48 C51 H51B 109.5
C48 C51 H51C 109.5
H51A C51 H51B 109.5
H51A C51 H51C 109.5
H51B C51 H51C 109.5
C24 C52 C53 108.4(7)
C24 C52 C54 113.5(7)
C24 C52 C55 111.3(7)
C53 C52 C54 108.9(8)
C53 C52 C55 110.1(7)
C55 C52 C54 104.5(8)
C52 C53 H53A 109.5
C52 C53 H53B 109.5
C52 C53 H53C 109.5
H53A C53 H53B 109.5
H53A C53 H53C 109.5
H53B C53 H53C 109.5
C52 C54 H54A 109.5
C52 C54 H54B 109.5
C52 C54 H54C 109.5
H54A C54 H54B 109.5
H54A C54 H54C 109.5
H54B C54 H54C 109.5
C52 C55 H55A 109.5
C52 C55 H55B 109.5
C52 C55 H55C 109.5
H55A C55 H55B 109.5
H55A C55 H55C 109.5
H55B C55 H55C 109.5
Si1 C56 H56A 109.5
Si1 C56 H56B 109.5
Si1 C56 H56C 109.5
H56A C56 H56B 109.5
H56A C56 H56C 109.5
H56B C56 H56C 109.5
Si1 C57 H57A 109.5
Si1 C57 H57B 109.5
Si1 C57 H57C 109.5
H57A C57 H57B 109.5
H57A C57 H57C 109.5
H57B C57 H57C 109.5
Si2 C58 H58A 109.5
Si2 C58 H58B 109.5
Si2 C58 H58C 109.5
H58A C58 H58B 109.5
H58A C58 H58C 109.5
H58B C58 H58C 109.5
Si2 C59 H59A 109.5
Si2 C59 H59B 109.5
Si2 C59 H59C 109.5
H59A C59 H59B 109.5
H59A C59 H59C 109.5
H59B C59 H59C 109.5
C61 C60 H60 119.8
C65 C60 H60 119.8
C65 C60 C61 120.4(13)
C60 C61 H61 118.2
C62 C61 C60 123.7(12)
C62 C61 H61 118.2
C61 C62 H62 120.0
C61 C62 C63 119.9(12)
C63 C62 H62 120.0
C62 C63 H63 121.8
C64 C63 C62 116.3(12)
C64 C63 H63 121.8
C63 C64 H64 120.1
C63 C64 C65 119.8(12)
C65 C64 H64 120.1
C60 C65 C64 119.8(13)
C60 C65 H65 120.1
C64 C65 H65 120.1

loop_
_geom_bond_atom_site_label_1
_geom_bond_atom_site_label_2
_geom_bond_distance
Y1 Zn1 3.4133(11)
Y1 O1 2.262(4)
Y1 O2 2.273(4)
Y1 O3 2.151(4)
Y1 O4 2.131(4)
Y1 O5 2.446(4)
Y1 N3 2.485(5)
Zn1 O1 2.163(4)
Zn1 O2 2.135(4)
Zn1 N1 2.109(5)
Zn1 N2 2.094(6)
Zn1 N4 1.932(6)
Si1 H1 1.0000
Si1 N4 1.702(7)
Si1 C56 1.873(9)
Si1 C57 1.858(8)
Si2 H2 1.0000
Si2 N4 1.685(6)
Si2 C58 1.846(11)
Si2 C59 1.827(11)
O1 C1 1.348(8)
O2 C16 1.365(8)
O3 C23 1.356(7)
O4 C32 1.335(8)
O5 C46 1.449(8)
O5 C47 1.430(8)
N1 C7 1.289(9)
N1 C8 1.480(9)
N2 C13 1.478(9)
N2 C14 1.271(9)
N3 C29 1.499(8)
N3 C30 1.488(8)
N3 C45 1.478(8)
C1 C2 1.410(9)
C1 C6 1.414(10)
C2 C3 1.379(10)
C2 C22 1.497(10)
C3 H3 0.9500
C3 C4 1.398(12)
C4 H4 0.9500
C4 C5 1.365(12)
C5 H5 0.9500
C5 C6 1.416(10)
C6 C7 1.454(11)
C7 H7 0.9500
C8 H8 1.0000
C8 C9 1.490(10)
C8 C13 1.529(10)
C9 H9A 0.9900
C9 H9B 0.9900
C9 C10 1.529(12)
C10 H10A 0.9900
C10 H10B 0.9900
C10 C11 1.538(13)
C11 H11A 0.9900
C11 H11B 0.9900
C11 C12 1.499(11)
C12 H12A 0.9900
C12 H12B 0.9900
C12 C13 1.519(10)
C13 H13 1.0000
C14 H14 0.9500
C14 C15 1.440(10)
C15 C16 1.404(10)
C15 C20 1.398(9)
C16 C17 1.408(10)
C17 C18 1.413(10)
C17 C21 1.516(10)
C18 H18 0.9500
C18 C19 1.366(10)
C19 H19 0.9500
C19 C20 1.386(10)
C20 H20 0.9500
C21 H21A 0.9800
C21 H21B 0.9800
C21 H21C 0.9800
C22 H22A 0.9800
C22 H22B 0.9800
C22 H22C 0.9800
C23 C24 1.420(9)
C23 C28 1.385(9)
C24 C25 1.403(9)
C24 C52 1.525(10)
C25 H25 0.9500
C25 C26 1.420(10)
C26 C27 1.374(9)
C26 C48 1.528(10)
C27 H27 0.9500
C27 C28 1.406(9)
C28 C29 1.509(9)
C29 H29A 0.9900
C29 H29B 0.9900
C30 H30A 0.9900
C30 H30B 0.9900
C30 C31 1.519(9)
C31 C32 1.412(9)
C31 C36 1.391(9)
C32 C33 1.398(10)
C33 C34 1.397(10)
C33 C41 1.554(10)
C34 H34 0.9500
C34 C35 1.380(11)
C35 C36 1.402(10)
C35 C37 1.517(10)
C36 H36 0.9500
C37 C38 1.542(12)
C37 C39 1.583(13)
C37 C40 1.487(13)
C38 H38A 0.9800
C38 H38B 0.9800
C38 H38C 0.9800
C39 H39A 0.9800
C39 H39B 0.9800
C39 H39C 0.9800
C40 H40A 0.9800
C40 H40B 0.9800
C40 H40C 0.9800
C41 C42 1.513(12)
C41 C43 1.497(12)
C41 C44 1.573(11)
C42 H42A 0.9800
C42 H42B 0.9800
C42 H42C 0.9800
C43 H43A 0.9800
C43 H43B 0.9800
C43 H43C 0.9800
C44 H44A 0.9800
C44 H44B 0.9800
C44 H44C 0.9800
C45 H45A 0.9900
C45 H45B 0.9900
C45 C46 1.495(10)
C46 H46A 0.9900
C46 H46B 0.9900
C47 H47A 0.9800
C47 H47B 0.9800
C47 H47C 0.9800
C48 C49 1.505(11)
C48 C50 1.539(13)
C48 C51 1.542(12)
C49 H49A 0.9800
C49 H49B 0.9800
C49 H49C 0.9800
C50 H50A 0.9800
C50 H50B 0.9800
C50 H50C 0.9800
C51 H51A 0.9800
C51 H51B 0.9800
C51 H51C 0.9800
C52 C53 1.526(14)
C52 C54 1.549(11)
C52 C55 1.527(12)
C53 H53A 0.9800
C53 H53B 0.9800
C53 H53C 0.9800
C54 H54A 0.9800
C54 H54B 0.9800
C54 H54C 0.9800
C55 H55A 0.9800
C55 H55B 0.9800
C55 H55C 0.9800
C56 H56A 0.9800
C56 H56B 0.9800
C56 H56C 0.9800
C57 H57A 0.9800
C57 H57B 0.9800
C57 H57C 0.9800
C58 H58A 0.9800
C58 H58B 0.9800
C58 H58C 0.9800
C59 H59A 0.9800
C59 H59B 0.9800
C59 H59C 0.9800
C60 H60 0.9500
C60 C61 1.359(17)
C60 C65 1.317(16)
C61 H61 0.9500
C61 C62 1.305(15)
C62 H62 0.9500
C62 C63 1.429(16)
C63 H63 0.9500
C63 C64 1.409(16)
C64 H64 0.9500
C64 C65 1.416(17)
C65 H65 0.9500

loop_
_smtbx_masks_void_nr
_smtbx_masks_void_average_x
_smtbx_masks_void_average_y
_smtbx_masks_void_average_z
_smtbx_masks_void_volume
_smtbx_masks_void_count_electrons
1 0.078 0.291 0.002 479.0 97.3
2 -0.804 0.791 0.998 479.0 97.0

loop_
_twin_individual_id
_twin_individual_mass_fraction_refined
1 0.887(19)
2 0.113(19)
